data_4508631
loop_
_publ_author_name
'Wang, Ruihu'
'Yuan, Daqiang'
'Jiang, Feilong'
'Han, Lei'
'Gong, Yaqiong'
'Hong, Maochun'

_publ_section_title
;
 Anion Effect on the Structural Conformation of Tetranuclear Cadmium(II)
 Complexes
;
_journal_issue 6
_journal_name_full 'Crystal Growth &amp; Design'
_journal_page_first 1351
_journal_paper_doi 10.1021/cg0505970
_journal_volume 6
_journal_year 2006
_chemical_formula_sum 'C68 H84 Cd4 N9 Na O33'
_chemical_formula_weight 2028.04
_chemical_name_systematic
; 
 ? 
;
_space_group_IT_number 63
_symmetry_cell_setting orthorhombic
_symmetry_space_group_name_Hall '-C 2c 2'
_symmetry_space_group_name_H-M 'C m c m'
_atom_sites_solution_hydrogens geom
_atom_sites_solution_primary direct
_atom_sites_solution_secondary difmap
_audit_creation_method SHELXL-97
_cell_angle_alpha 90.00
_cell_angle_beta 90.00
_cell_angle_gamma 90.00
_cell_formula_units_Z 4
_cell_length_a 25.26740(10)
_cell_length_b 11.5413(2)
_cell_length_c 26.71590(10)
_cell_measurement_reflns_used 7203
_cell_measurement_temperature 293(2)
_cell_measurement_theta_max 24.97
_cell_measurement_theta_min 1.52
_cell_volume 7790.85(14)
_computing_cell_refinement 'Siemens SMART & SAINT'
_computing_data_collection 'Siemens SMART'
_computing_data_reduction 'Siemens XPREP'
_computing_structure_refinement 'SHELXL-97 (Sheldrick, 1997)'
_computing_structure_solution 'SHELXS-97 (Sheldrick, 1990)'
_diffrn_ambient_temperature 293(2)
_diffrn_measured_fraction_theta_full 0.997
_diffrn_measured_fraction_theta_max 0.997
_diffrn_radiation_monochromator graphite
_diffrn_radiation_source 'fine-focus sealed tube'
_diffrn_radiation_type MoK\a
_diffrn_radiation_wavelength 0.71073
_diffrn_reflns_av_R_equivalents 0.0312
_diffrn_reflns_av_sigmaI/netI 0.0289
_diffrn_reflns_limit_h_max 28
_diffrn_reflns_limit_h_min -30
_diffrn_reflns_limit_k_max 8
_diffrn_reflns_limit_k_min -13
_diffrn_reflns_limit_l_max 15
_diffrn_reflns_limit_l_min -31
_diffrn_reflns_number 11682
_diffrn_reflns_theta_full 24.97
_diffrn_reflns_theta_max 24.97
_diffrn_reflns_theta_min 1.52
_diffrn_standards_decay_% none
_diffrn_standards_interval_count none
_diffrn_standards_interval_time none
_diffrn_standards_number none
_exptl_absorpt_coefficient_mu 1.177
_exptl_absorpt_correction_T_max 1.0000
_exptl_absorpt_correction_T_min .7268
_exptl_absorpt_correction_type empirical
_exptl_absorpt_process_details 'SADABS (Sheldrick, 1996)'
_exptl_crystal_colour colorless
_exptl_crystal_density_diffrn 1.729
_exptl_crystal_density_method 'not measured'
_exptl_crystal_description prism
_exptl_crystal_F_000 4088
_exptl_crystal_size_max 0.30
_exptl_crystal_size_mid 0.20
_exptl_crystal_size_min 0.20
_refine_diff_density_max 1.266
_refine_diff_density_min -0.686
_refine_diff_density_rms 0.120
_refine_ls_extinction_method none
_refine_ls_goodness_of_fit_ref 1.159
_refine_ls_hydrogen_treatment mixed
_refine_ls_matrix_type full
_refine_ls_number_parameters 276
_refine_ls_number_reflns 3582
_refine_ls_number_restraints 0
_refine_ls_restrained_S_all 1.159
_refine_ls_R_factor_all 0.0625
_refine_ls_R_factor_gt 0.0491
_refine_ls_shift/su_max 0.000
_refine_ls_shift/su_mean 0.000
_refine_ls_structure_factor_coef Fsqd
_refine_ls_weighting_details 'calc w=1/[\s^2^(Fo^2^)+(0.0568P)^2^+58.5756P] where P=(Fo^2^+2Fc^2^)/3'
_refine_ls_weighting_scheme calc
_refine_ls_wR_factor_gt 0.1258
_refine_ls_wR_factor_ref 0.1349
_reflns_number_gt 2983
_reflns_number_total 3582
_reflns_threshold_expression >2sigma(I)
_cod_data_source_file cg0505970sup1.cif
_cod_data_source_block 1
_cod_original_cell_volume 7790.86(14)
_cod_original_sg_symbol_H-M Cmcm
_cod_database_code 4508631

loop_
_symmetry_equiv_pos_as_xyz
'x, y, z'
'-x, -y, z+1/2'
'-x, y, -z+1/2'
'x, -y, -z'
'x+1/2, y+1/2, z'
'-x+1/2, -y+1/2, z+1/2'
'-x+1/2, y+1/2, -z+1/2'
'x+1/2, -y+1/2, -z'
'-x, -y, -z'
'x, y, -z-1/2'
'x, -y, z-1/2'
'-x, y, z'
'-x+1/2, -y+1/2, -z'
'x+1/2, y+1/2, -z-1/2'
'x+1/2, -y+1/2, z-1/2'
'-x+1/2, y+1/2, z'

loop_
_atom_site_label
_atom_site_type_symbol
_atom_site_fract_x
_atom_site_fract_y
_atom_site_fract_z
_atom_site_U_iso_or_equiv
_atom_site_adp_type
_atom_site_occupancy
_atom_site_symmetry_multiplicity
_atom_site_calc_flag
_atom_site_refinement_flags
Cd1 Cd 0.33322(2) -0.31591(6) 0.2500 0.0361(2) Uani 1 2 d S
Cd2 Cd 0.5000 -0.56114(5) 0.14700(2) 0.0383(2) Uani 1 2 d S
Na Na 0.5000 -0.1689(12) 0.2500 0.160(4) Uani 1 4 d S
N1 N 0.2412(3) -0.3972(6) 0.2500 0.0322(14) Uani 1 2 d S
N2 N 0.1561(2) -0.5222(5) 0.2953(2) 0.0581(15) Uani 1 1 d .
N3 N 0.1303(3) -0.3513(8) 0.2500 0.067(2) Uani 1 2 d S
OW1 O 0.3624(2) -0.5078(6) 0.2500 0.0466(14) Uani 1 2 d S
OW2 O 0.5000 -0.3685(7) 0.1640(4) 0.097(3) Uani 1 2 d S
OW3 O 0.5000 -0.7250(5) 0.0924(2) 0.0458(14) Uani 1 2 d S
O11 O 0.32090(15) -0.2990(4) 0.16790(14) 0.0392(9) Uani 1 1 d .
O12 O 0.40432(16) -0.2681(4) 0.18681(15) 0.0428(10) Uani 1 1 d .
O21 O 0.43223(15) -0.5050(4) 0.08454(16) 0.0463(10) Uani 1 1 d .
O22 O 0.40902(16) -0.5699(4) 0.15887(14) 0.0414(9) Uani 1 1 d .
N N 0.5000 -0.6762(12) 0.2500 0.056(3) Uani 1 4 d S
O1 O 0.5000 -0.5700(11) 0.2500 0.081(3) Uani 1 4 d S
O2 O 0.5000 -0.7299(7) 0.2090(3) 0.069(2) Uani 1 2 d S
C1 C 0.2128(2) -0.3554(5) 0.2046(2) 0.0393(13) Uani 1 1 d .
C2 C 0.15669(19) -0.3931(4) 0.20443(18) 0.0257(11) Uani 1 1 d .
C3 C 0.2384(3) -0.5259(7) 0.2500 0.0370(18) Uani 1 2 d S
C4 C 0.1832(3) -0.5701(6) 0.2500 0.0226(14) Uani 1 2 d S
C11 C 0.3682(2) -0.2775(4) 0.15465(19) 0.0300(11) Uani 1 1 d .
C12 C 0.3788(2) -0.2587(5) 0.1004(2) 0.0320(12) Uani 1 1 d .
C13 C 0.3523(2) -0.3229(5) 0.06270(19) 0.0340(12) Uani 1 1 d .
C14 C 0.3590(3) -0.2884(6) 0.0133(2) 0.0489(16) Uani 1 1 d .
H14A H 0.3416 -0.3289 -0.0119 0.059 Uiso 1 1 calc R
C15 C 0.3907(3) -0.1962(7) 0.0006(3) 0.068(2) Uani 1 1 d .
H15A H 0.3937 -0.1739 -0.0327 0.081 Uiso 1 1 calc R
C16 C 0.4179(3) -0.1369(6) 0.0368(3) 0.062(2) Uani 1 1 d .
H16A H 0.4400 -0.0759 0.0280 0.075 Uiso 1 1 calc R
C17 C 0.4124(3) -0.1681(5) 0.0870(3) 0.0482(15) Uani 1 1 d .
H17A H 0.4311 -0.1284 0.1116 0.058 Uiso 1 1 calc R
C21 C 0.3973(2) -0.5310(4) 0.1154(2) 0.0333(12) Uani 1 1 d .
C22 C 0.3395(2) -0.5219(5) 0.10167(19) 0.0324(12) Uani 1 1 d .
C23 C 0.3194(2) -0.4264(5) 0.07502(19) 0.0338(12) Uani 1 1 d .
C24 C 0.2658(2) -0.4295(6) 0.0597(2) 0.0474(15) Uani 1 1 d .
H24A H 0.2516 -0.3681 0.0416 0.057 Uiso 1 1 calc R
C25 C 0.2345(3) -0.5237(7) 0.0718(3) 0.060(2) Uani 1 1 d .
H25A H 0.1993 -0.5246 0.0617 0.072 Uiso 1 1 calc R
C26 C 0.2542(3) -0.6166(7) 0.0986(2) 0.0527(17) Uani 1 1 d .
H26A H 0.2326 -0.6793 0.1063 0.063 Uiso 1 1 calc R
C27 C 0.30638(17) -0.6150(3) 0.11367(13) 0.0429(14) Uani 1 1 d .
H27A H 0.3198 -0.6767 0.1321 0.051 Uiso 1 1 calc R
OW4 O 0.42067(17) -0.8761(3) 0.12331(13) 0.0737(15) Uani 1 1 d R
OW5 O 0.50000(17) -0.3766(3) 0.01285(13) 0.105(3) Uani 1 2 d SR
OW6 O 0.50000(17) 0.0087(3) 0.32110(13) 0.159(6) Uani 1 2 d SR

loop_
_atom_site_aniso_label
_atom_site_aniso_U_11
_atom_site_aniso_U_22
_atom_site_aniso_U_33
_atom_site_aniso_U_23
_atom_site_aniso_U_13
_atom_site_aniso_U_12
Cd1 0.0303(3) 0.0569(4) 0.0211(3) 0.000 0.000 -0.0022(3)
Cd2 0.0310(3) 0.0386(3) 0.0454(4) 0.0002(3) 0.000 0.000
Na 0.160(11) 0.167(11) 0.153(10) 0.000 0.000 0.000
N1 0.032(3) 0.039(4) 0.025(3) 0.000 0.000 0.001(3)
N2 0.061(4) 0.056(3) 0.057(4) -0.002(3) 0.016(3) -0.004(3)
N3 0.047(5) 0.070(6) 0.084(7) 0.000 0.000 0.001(4)
OW1 0.044(3) 0.055(4) 0.041(3) 0.000 0.000 0.005(3)
OW2 0.030(3) 0.055(4) 0.204(11) -0.043(6) 0.000 0.000
OW3 0.049(3) 0.039(3) 0.050(4) -0.001(3) 0.000 0.000
O11 0.035(2) 0.054(2) 0.029(2) 0.0018(18) 0.0048(16) -0.0050(19)
O12 0.038(2) 0.053(2) 0.037(2) -0.006(2) -0.0020(18) 0.0042(19)
O21 0.031(2) 0.059(3) 0.049(2) 0.013(2) 0.0109(19) 0.002(2)
O22 0.040(2) 0.050(2) 0.035(2) 0.0038(19) -0.0016(18) 0.005(2)
N 0.037(6) 0.078(9) 0.052(7) 0.000 0.000 0.000
O1 0.067(7) 0.068(8) 0.107(10) 0.000 0.000 0.000
O2 0.076(5) 0.090(6) 0.040(4) -0.011(4) 0.000 0.000
C1 0.033(3) 0.048(3) 0.037(3) 0.010(3) -0.005(2) -0.005(3)
C2 0.022(2) 0.025(2) 0.030(3) 0.005(2) -0.008(2) -0.001(2)
C3 0.032(4) 0.037(4) 0.042(5) 0.000 0.000 0.002(3)
C4 0.029(3) 0.022(3) 0.016(3) 0.000 0.000 -0.001(3)
C11 0.034(3) 0.029(3) 0.027(3) -0.003(2) -0.001(2) 0.005(2)
C12 0.034(3) 0.033(3) 0.030(3) 0.002(2) 0.005(2) 0.007(2)
C13 0.039(3) 0.037(3) 0.026(3) 0.003(2) 0.004(2) 0.007(2)
C14 0.059(4) 0.056(4) 0.032(3) 0.003(3) 0.003(3) 0.012(3)
C15 0.084(5) 0.081(5) 0.038(4) 0.022(4) 0.018(4) 0.013(5)
C16 0.073(5) 0.048(4) 0.065(5) 0.028(4) 0.017(4) -0.004(4)
C17 0.047(3) 0.042(3) 0.056(4) 0.011(3) 0.010(3) -0.009(3)
C21 0.037(3) 0.025(3) 0.038(3) -0.003(2) 0.003(2) 0.000(2)
C22 0.033(3) 0.043(3) 0.022(2) -0.008(2) 0.003(2) -0.002(2)
C23 0.036(3) 0.042(3) 0.023(3) -0.008(2) 0.000(2) 0.000(2)
C24 0.040(3) 0.063(4) 0.039(3) -0.008(3) -0.009(3) 0.004(3)
C25 0.031(3) 0.091(6) 0.059(4) -0.027(4) -0.008(3) -0.011(4)
C26 0.041(4) 0.068(4) 0.049(4) -0.014(4) 0.011(3) -0.021(3)
C27 0.049(4) 0.040(3) 0.039(3) -0.005(3) 0.014(3) -0.011(3)
OW4 0.077(4) 0.080(4) 0.064(3) -0.001(3) 0.016(3) -0.022(3)
OW5 0.090(7) 0.146(9) 0.079(6) 0.018(6) 0.000 0.000
OW6 0.090(8) 0.172(12) 0.216(15) -0.103(12) 0.000 0.000

loop_
_atom_type_symbol
_atom_type_description
_atom_type_scat_dispersion_real
_atom_type_scat_dispersion_imag
_atom_type_scat_source
C C 0.0033 0.0016 'International Tables Vol C Tables 4.2.6.8 and 6.1.1.4'
H H 0.0000 0.0000 'International Tables Vol C Tables 4.2.6.8 and 6.1.1.4'
N N 0.0061 0.0033 'International Tables Vol C Tables 4.2.6.8 and 6.1.1.4'
O O 0.0106 0.0060 'International Tables Vol C Tables 4.2.6.8 and 6.1.1.4'
Cd Cd -0.8075 1.2024 'International Tables Vol C Tables 4.2.6.8 and 6.1.1.4'
Na Na 0.0362 0.0249 'International Tables Vol C Tables 4.2.6.8 and 6.1.1.4'

loop_
_geom_angle_atom_site_label_1
_geom_angle_atom_site_label_2
_geom_angle_atom_site_label_3
_geom_angle
_geom_angle_site_symmetry_1
_geom_angle_site_symmetry_3
O11 Cd1 O11 161.0(2) . 10_556
O11 Cd1 OW1 97.31(11) . .
O11 Cd1 OW1 97.31(11) 10_556 .
O11 Cd1 N1 84.43(10) . .
O11 Cd1 N1 84.43(10) 10_556 .
OW1 Cd1 N1 86.4(2) . .
O11 Cd1 O12 137.68(14) . 10_556
O11 Cd1 O12 54.64(13) 10_556 10_556
OW1 Cd1 O12 89.03(15) . 10_556
N1 Cd1 O12 137.84(9) . 10_556
O11 Cd1 O12 54.64(13) . .
O11 Cd1 O12 137.68(14) 10_556 .
OW1 Cd1 O12 89.03(15) . .
N1 Cd1 O12 137.84(9) . .
O12 Cd1 O12 83.86(18) 10_556 .
O11 Cd1 C11 161.90(15) . 10_556
O11 Cd1 C11 27.34(15) 10_556 10_556
OW1 Cd1 C11 92.96(12) . 10_556
N1 Cd1 C11 111.15(11) . 10_556
O12 Cd1 C11 27.32(14) 10_556 10_556
O12 Cd1 C11 110.94(15) . 10_556
O11 Cd1 C11 27.34(15) . .
O11 Cd1 C11 161.90(15) 10_556 .
OW1 Cd1 C11 92.96(12) . .
N1 Cd1 C11 111.15(11) . .
O12 Cd1 C11 110.94(15) 10_556 .
O12 Cd1 C11 27.32(14) . .
C11 Cd1 C11 137.6(2) 10_556 .
OW2 Cd2 O22 90.87(11) . 12_655
OW2 Cd2 O22 90.87(11) . .
O22 Cd2 O22 163.52(19) 12_655 .
OW2 Cd2 OW3 153.9(3) . .
O22 Cd2 OW3 92.81(10) 12_655 .
O22 Cd2 OW3 92.81(10) . .
OW2 Cd2 O21 83.0(2) . .
O22 Cd2 O21 141.95(13) 12_655 .
O22 Cd2 O21 54.49(13) . .
OW3 Cd2 O21 78.23(15) . .
OW2 Cd2 O21 83.0(2) . 12_655
O22 Cd2 O21 54.49(13) 12_655 12_655
O22 Cd2 O21 141.95(13) . 12_655
OW3 Cd2 O21 78.23(15) . 12_655
O21 Cd2 O21 87.46(17) . 12_655
OW2 Cd2 O2 128.1(3) . .
O22 Cd2 O2 83.02(10) 12_655 .
O22 Cd2 O2 83.02(10) . .
OW3 Cd2 O2 78.0(2) . .
O21 Cd2 O2 129.46(12) . .
O21 Cd2 O2 129.46(12) 12_655 .
OW2 Cd2 C21 86.42(14) . 12_655
O22 Cd2 C21 27.58(15) 12_655 12_655
O22 Cd2 C21 168.83(15) . 12_655
OW3 Cd2 C21 85.01(12) . 12_655
O21 Cd2 C21 114.37(15) . 12_655
O21 Cd2 C21 26.91(14) 12_655 12_655
O2 Cd2 C21 107.15(12) . 12_655
OW2 Cd2 C21 86.42(14) . .
O22 Cd2 C21 168.83(15) 12_655 .
O22 Cd2 C21 27.58(15) . .
OW3 Cd2 C21 85.01(12) . .
O21 Cd2 C21 26.91(14) . .
O21 Cd2 C21 114.37(15) 12_655 .
O2 Cd2 C21 107.15(12) . .
C21 Cd2 C21 141.3(2) 12_655 .
C3 N1 C1 107.4(4) . .
C3 N1 C1 107.4(4) . 10_556
C1 N1 C1 109.0(6) . 10_556
C3 N1 Cd1 114.8(5) . .
C1 N1 Cd1 109.0(3) . .
C1 N1 Cd1 109.0(3) 10_556 .
C2 N2 C4 111.6(5) 10_556 .
C2 N3 C2 111.9(7) 10_556 .
C11 O11 Cd1 99.2(3) . .
C11 O12 Cd1 85.5(3) . .
C21 O21 Cd2 88.9(3) . .
C21 O22 Cd2 95.2(3) . .
O1 N O2 119.5(7) . .
O1 N O2 119.5(7) . 10_556
O2 N O2 121.1(14) . 10_556
N O2 Cd2 100.9(7) . .
C2 C1 N1 111.6(5) . .
N3 C2 C1 109.6(5) . .
N3 C2 N2 108.7(5) . 10_556
C1 C2 N2 107.7(5) . 10_556
C4 C3 N1 112.9(6) . .
C3 C4 N2 107.6(4) . .
C3 C4 N2 107.6(4) . 10_556
N2 C4 N2 108.0(7) . 10_556
O12 C11 O11 120.6(5) . .
O12 C11 C12 121.5(5) . .
O11 C11 C12 117.9(5) . .
O12 C11 Cd1 67.2(3) . .
O11 C11 Cd1 53.4(3) . .
C12 C11 Cd1 171.3(4) . .
C17 C12 C13 119.9(5) . .
C17 C12 C11 117.9(5) . .
C13 C12 C11 122.0(5) . .
C14 C13 C12 117.8(5) . .
C14 C13 C23 120.5(5) . .
C12 C13 C23 121.7(5) . .
C15 C14 C13 121.9(7) . .
C16 C15 C14 120.3(6) . .
C15 C16 C17 120.0(7) . .
C12 C17 C16 120.0(7) . .
O21 C21 O22 121.4(5) . .
O21 C21 C22 120.5(5) . .
O22 C21 C22 118.0(5) . .
O21 C21 Cd2 64.2(3) . .
O22 C21 Cd2 57.2(3) . .
C22 C21 Cd2 175.0(4) . .
C27 C22 C23 120.1(5) . .
C27 C22 C21 118.0(5) . .
C23 C22 C21 121.8(5) . .
C22 C23 C24 118.1(5) . .
C22 C23 C13 122.6(5) . .
C24 C23 C13 119.3(5) . .
C25 C24 C23 120.0(6) . .
C26 C25 C24 121.7(6) . .
C27 C26 C25 119.1(6) . .
C26 C27 C22 121.0(5) . .

loop_
_geom_bond_atom_site_label_1
_geom_bond_atom_site_label_2
_geom_bond_distance
_geom_bond_site_symmetry_2
Cd1 O11 2.224(4) .
Cd1 O11 2.224(4) 10_556
Cd1 OW1 2.334(6) .
Cd1 N1 2.506(6) .
Cd1 O12 2.526(4) 10_556
Cd1 O12 2.526(4) .
Cd1 C11 2.733(5) 10_556
Cd1 C11 2.733(5) .
Cd2 OW2 2.269(7) .
Cd2 O22 2.323(4) 12_655
Cd2 O22 2.323(4) .
Cd2 OW3 2.388(6) .
Cd2 O21 2.477(4) .
Cd2 O21 2.477(4) 12_655
Cd2 O2 2.556(8) .
Cd2 C21 2.752(6) 12_655
Cd2 C21 2.752(6) .
N1 C3 1.487(10) .
N1 C1 1.491(7) .
N1 C1 1.491(7) 10_556
N2 C2 1.490(8) 10_556
N2 C4 1.497(7) .
N3 C2 1.469(7) 10_556
N3 C2 1.469(7) .
O11 C11 1.271(6) .
O12 C11 1.258(6) .
O21 C21 1.246(7) .
O22 C21 1.279(7) .
N O1 1.226(16) .
N O2 1.259(9) .
N O2 1.259(9) 10_556
C1 C2 1.482(7) .
C2 N2 1.490(8) 10_556
C3 C4 1.485(10) .
C4 N2 1.497(7) 10_556
C11 C12 1.491(7) .
C12 C17 1.393(8) .
C12 C13 1.417(8) .
C13 C14 1.388(8) .
C13 C23 1.492(8) .
C14 C15 1.374(10) .
C15 C16 1.371(11) .
C16 C17 1.395(9) .
C21 C22 1.509(8) .
C22 C27 1.399(7) .
C22 C23 1.407(8) .
C23 C24 1.415(8) .
C24 C25 1.383(9) .
C25 C26 1.381(11) .
C26 C27 1.378(8) .
